data_4034454
loop_
_publ_author_name
'Ghosh, Sanjib'
'Roy, Biswajit'
'Bandyopadhyay, Subhajit'

_publ_section_title
;
 Formation or Cleavage of Rings via Sulfide-Mediated Reduction Offers
 Background-Free Detection of Sulfide.
;
_journal_issue 18
_journal_name_full 'The Journal of organic chemistry'
_journal_page_first 12031
_journal_page_last 12039
_journal_paper_doi 10.1021/acs.joc.9b01946
_journal_volume 84
_journal_year 2019
_chemical_formula_moiety 'C10 H5 N5'
_chemical_formula_sum 'C10 H5 N5'
_chemical_formula_weight 195.19
_space_group_crystal_system monoclinic
_space_group_IT_number 14
_space_group_name_Hall '-P 2ybc'
_space_group_name_H-M_alt 'P 1 21/c 1'
_atom_sites_solution_hydrogens geom
_atom_sites_solution_primary iterative
_audit_creation_date 2018-06-21
_audit_creation_method
;
Olex2 1.2
(compiled 2018.05.29 svn.r3508 for OlexSys, GUI svn.r5506)
;
_cell_angle_alpha 90
_cell_angle_beta 107.609(4)
_cell_angle_gamma 90
_cell_formula_units_Z 4
_cell_length_a 7.1948(3)
_cell_length_b 13.3348(5)
_cell_length_c 9.1745(3)
_cell_measurement_reflns_used 2926
_cell_measurement_temperature 100.00(10)
_cell_measurement_theta_max 25.0070
_cell_measurement_theta_min 2.7560
_cell_volume 838.97(6)
_computing_cell_refinement
;
CrysAlisPro, Agilent Technologies,
Version 1.171.37.34 (release 22-05-2014 CrysAlis171 .NET)
(compiled May 22 2014,16:03:01)
;
_computing_data_collection
;
CrysAlisPro, Agilent Technologies,
Version 1.171.37.34 (release 22-05-2014 CrysAlis171 .NET)
(compiled May 22 2014,16:03:01)
;
_computing_data_reduction
;
CrysAlisPro, Agilent Technologies,
Version 1.171.37.34 (release 22-05-2014 CrysAlis171 .NET)
(compiled May 22 2014,16:03:01)
;
_computing_molecular_graphics 'Olex2 (Dolomanov et al., 2009)'
_computing_publication_material 'Olex2 (Dolomanov et al., 2009)'
_computing_structure_refinement 'ShelXL (Sheldrick, 2015)'
_computing_structure_solution 'olex2.solve (Bourhis et al., 2015)'
_diffrn_ambient_environment N~2~
_diffrn_ambient_temperature 100.00(10)
_diffrn_detector 'CCD plate'
_diffrn_detector_area_resol_mean 7.9580
_diffrn_detector_type Eos
_diffrn_measured_fraction_theta_full 0.999
_diffrn_measured_fraction_theta_max 0.999
_diffrn_measurement_details
;
#__ type_ start__ end____ width___ exp.time_
  1 omega  -11.00  103.00   1.0000   15.0000
omega____ theta____ kappa____ phi______ frames
    -       26.7184   57.0000   30.0000 114

#__ type_ start__ end____ width___ exp.time_
  2 omega  -55.00   82.00   1.0000   15.0000
omega____ theta____ kappa____ phi______ frames
    -       26.7184  -38.0000   90.0000 137

#__ type_ start__ end____ width___ exp.time_
  3 omega  -20.00   15.00   1.0000   15.0000
omega____ theta____ kappa____ phi______ frames
    -      -23.5000  -99.0000   60.0000 35

#__ type_ start__ end____ width___ exp.time_
  4 omega   35.00  121.00   1.0000   15.0000
omega____ theta____ kappa____ phi______ frames
    -       26.7184  178.0000   60.0000 86

#__ type_ start__ end____ width___ exp.time_
  5 omega  -12.00  108.00   1.0000   15.0000
omega____ theta____ kappa____ phi______ frames
    -       26.7184   69.0000 -160.0000 120
;
_diffrn_measurement_device 'four-circle diffractometer'
_diffrn_measurement_device_type 'SuperNova, Dual, Cu at zero, Eos'
_diffrn_measurement_method '\w scans'
_diffrn_orient_matrix_UB_11 0.0199459000
_diffrn_orient_matrix_UB_12 -0.0289990000
_diffrn_orient_matrix_UB_13 0.0678819000
_diffrn_orient_matrix_UB_21 -0.0654421000
_diffrn_orient_matrix_UB_22 0.0301054000
_diffrn_orient_matrix_UB_23 0.0252878000
_diffrn_orient_matrix_UB_31 -0.0774663000
_diffrn_orient_matrix_UB_32 -0.0328944000
_diffrn_orient_matrix_UB_33 -0.0366224000
_diffrn_radiation_monochromator mirror
_diffrn_radiation_probe x-ray
_diffrn_radiation_type MoK\a
_diffrn_radiation_wavelength 0.71073
_diffrn_reflns_av_R_equivalents 0.0395
_diffrn_reflns_av_unetI/netI 0.0408
_diffrn_reflns_Laue_measured_fraction_full 0.999
_diffrn_reflns_Laue_measured_fraction_max 0.999
_diffrn_reflns_limit_h_max 8
_diffrn_reflns_limit_h_min -8
_diffrn_reflns_limit_k_max 15
_diffrn_reflns_limit_k_min -15
_diffrn_reflns_limit_l_max 10
_diffrn_reflns_limit_l_min -10
_diffrn_reflns_number 5328
_diffrn_reflns_point_group_measured_fraction_full 0.999
_diffrn_reflns_point_group_measured_fraction_max 0.999
_diffrn_reflns_theta_full 25.022
_diffrn_reflns_theta_max 25.022
_diffrn_reflns_theta_min 2.785
_diffrn_source 'SuperNova (Mo) X-ray Source'
_exptl_absorpt_coefficient_mu 0.104
_exptl_absorpt_correction_T_max 1.00000
_exptl_absorpt_correction_T_min 0.54736
_exptl_absorpt_correction_type multi-scan
_exptl_absorpt_process_details
;
CrysAlisPro, Agilent Technologies,
Version 1.171.37.34 (release 22-05-2014 CrysAlis171 .NET)
(compiled May 22 2014,16:03:01)
Empirical absorption correction using spherical harmonics,
 implemented in SCALE3 ABSPACK scaling algorithm.
;
_exptl_crystal_colour brown
_exptl_crystal_density_diffrn 1.545
_exptl_crystal_description block
_exptl_crystal_F_000 336
_exptl_crystal_size_max 0.2569
_exptl_crystal_size_mid 0.2558
_exptl_crystal_size_min 0.1234
_refine_diff_density_max 0.168
_refine_diff_density_min -0.304
_refine_diff_density_rms 0.065
_refine_ls_extinction_method none
_refine_ls_goodness_of_fit_ref 1.116
_refine_ls_hydrogen_treatment constr
_refine_ls_matrix_type full
_refine_ls_number_parameters 136
_refine_ls_number_reflns 1484
_refine_ls_number_restraints 0
_refine_ls_restrained_S_all 1.116
_refine_ls_R_factor_all 0.0433
_refine_ls_R_factor_gt 0.0393
_refine_ls_shift/su_max 0.011
_refine_ls_shift/su_mean 0.002
_refine_ls_structure_factor_coef Fsqd
_refine_ls_weighting_details 'w=1/[\s^2^(Fo^2^)+(0.1000P)^2^] where P=(Fo^2^+2Fc^2^)/3'
_refine_ls_weighting_scheme calc
_refine_ls_wR_factor_gt 0.1340
_refine_ls_wR_factor_ref 0.1397
_reflns_Friedel_coverage 0.000
_reflns_number_gt 1319
_reflns_number_total 1484
_reflns_threshold_expression 'I > 2\s(I)'
_cod_data_source_file jo9b01946_si_006.cif
_cod_data_source_block phmlmn3
_cod_database_code 4034454
_shelx_shelxl_version_number 2014/7
_chemical_oxdiff_formula 'C H N'
_shelx_space_group_comment
;
The symmetry employed for this shelxl refinement is uniquely defined
by the following loop, which should always be used as a source of
symmetry information in preference to the above space-group names.
They are only intended as comments.
;
_reflns_odcompleteness_completeness 93.35
_reflns_odcompleteness_iscentric 1
_reflns_odcompleteness_theta 25.63
_olex2_refinement_description
;
1. Fixed Uiso
 At 1.2 times of:
  All C(H) groups
2.a Aromatic/amide H refined with riding coordinates:
 C7(H7), C3(H3), C1(H1), C2(H2), C4(H4)
;
_olex2_date_sample_data_collection 2018-06-21
_olex2_submission_special_instructions 'No special instructions were received'

loop_
_space_group_symop_operation_xyz
'x, y, z'
'-x, y+1/2, -z+1/2'
'-x, -y, -z'
'x, -y-1/2, z-1/2'

loop_
_atom_site_label
_atom_site_type_symbol
_atom_site_fract_x
_atom_site_fract_y
_atom_site_fract_z
_atom_site_U_iso_or_equiv
_atom_site_adp_type
_atom_site_occupancy
_atom_site_site_symmetry_order
_atom_site_calc_flag
_atom_site_refinement_flags_posn
N1 N 0.25212(18) 0.35033(9) 0.47827(14) 0.0137(4) Uani 1 1 d .
N3 N 0.24785(18) 0.19427(10) 0.43904(13) 0.0192(4) Uani 1 1 d .
N4 N 0.12714(18) 0.23518(9) 0.30975(13) 0.0176(4) Uani 1 1 d .
N2 N 0.32531(19) 0.26121(9) 0.54179(14) 0.0181(4) Uani 1 1 d .
N5 N -0.19817(19) 0.37965(10) -0.02339(14) 0.0232(4) Uani 1 1 d .
C9 C 0.1326(2) 0.33269(12) 0.33595(16) 0.0143(4) Uani 1 1 d .
C5 C 0.2952(2) 0.44490(11) 0.54547(17) 0.0148(4) Uani 1 1 d .
C6 C 0.2054(2) 0.52587(12) 0.45286(17) 0.0150(4) Uani 1 1 d .
C8 C 0.0391(2) 0.41574(12) 0.24357(16) 0.0146(4) Uani 1 1 d .
C7 C 0.0773(2) 0.50893(11) 0.30233(16) 0.0157(4) Uani 1 1 d .
H7 H 0.0187 0.5636 0.2432 0.019 Uiso 1 1 calc R
C3 C 0.4544(2) 0.55379(12) 0.74925(17) 0.0190(4) Uani 1 1 d .
H3 H 0.5369 0.5640 0.8479 0.023 Uiso 1 1 calc R
C1 C 0.2462(2) 0.62251(11) 0.51422(17) 0.0171(4) Uani 1 1 d .
H1 H 0.1897 0.6778 0.4557 0.020 Uiso 1 1 calc R
C2 C 0.3685(2) 0.63633(12) 0.65959(18) 0.0185(4) Uani 1 1 d .
H2 H 0.3947 0.7008 0.6990 0.022 Uiso 1 1 calc R
C10 C -0.0923(2) 0.39626(12) 0.09421(16) 0.0176(4) Uani 1 1 d .
C4 C 0.4179(2) 0.45797(12) 0.69286(16) 0.0170(4) Uani 1 1 d .
H4 H 0.4743 0.4031 0.7524 0.020 Uiso 1 1 calc R

loop_
_atom_site_aniso_label
_atom_site_aniso_U_11
_atom_site_aniso_U_22
_atom_site_aniso_U_33
_atom_site_aniso_U_23
_atom_site_aniso_U_13
_atom_site_aniso_U_12
N1 0.0129(7) 0.0126(7) 0.0132(7) 0.0029(5) 0.0003(5) 0.0012(5)
N3 0.0216(7) 0.0147(8) 0.0185(7) 0.0002(6) 0.0018(5) 0.0001(5)
N4 0.0184(7) 0.0135(7) 0.0176(7) 0.0020(5) 0.0006(6) 0.0001(5)
N2 0.0195(7) 0.0138(7) 0.0186(7) 0.0034(5) 0.0020(6) 0.0030(5)
N5 0.0230(8) 0.0246(9) 0.0166(7) 0.0012(6) -0.0021(6) 0.0006(6)
C9 0.0124(7) 0.0164(8) 0.0125(7) 0.0003(6) 0.0016(6) -0.0014(6)
C5 0.0122(7) 0.0154(9) 0.0170(8) -0.0016(6) 0.0049(6) -0.0010(6)
C6 0.0109(7) 0.0170(8) 0.0168(8) 0.0002(6) 0.0036(6) 0.0003(6)
C8 0.0116(7) 0.0182(8) 0.0118(7) 0.0005(6) 0.0004(6) -0.0005(6)
C7 0.0137(8) 0.0159(9) 0.0171(8) 0.0034(6) 0.0038(6) 0.0018(6)
C3 0.0150(8) 0.0243(9) 0.0156(8) -0.0043(6) 0.0017(6) -0.0031(6)
C1 0.0154(8) 0.0141(9) 0.0215(8) 0.0014(6) 0.0052(7) -0.0006(6)
C2 0.0160(8) 0.0178(9) 0.0210(8) -0.0049(6) 0.0046(6) -0.0043(6)
C10 0.0168(8) 0.0156(8) 0.0195(8) 0.0029(7) 0.0041(6) 0.0018(6)
C4 0.0128(8) 0.0196(9) 0.0160(8) 0.0014(6) 0.0005(6) 0.0013(6)

loop_
_atom_type_symbol
_atom_type_description
_atom_type_scat_dispersion_real
_atom_type_scat_dispersion_imag
_atom_type_scat_source
C C 0.0033 0.0016 'International Tables Vol C Tables 4.2.6.8 and 6.1.1.4'
H H 0.0000 0.0000 'International Tables Vol C Tables 4.2.6.8 and 6.1.1.4'
N N 0.0061 0.0033 'International Tables Vol C Tables 4.2.6.8 and 6.1.1.4'

loop_
_geom_angle_atom_site_label_1
_geom_angle_atom_site_label_2
_geom_angle_atom_site_label_3
_geom_angle
N2 N1 C5 126.54(13)
C9 N1 N2 108.28(12)
C9 N1 C5 125.16(13)
N2 N3 N4 112.36(13)
C9 N4 N3 105.14(11)
N3 N2 N1 105.37(11)
N1 C9 C8 119.05(14)
N4 C9 N1 108.84(13)
N4 C9 C8 132.11(14)
N1 C5 C6 115.28(14)
C4 C5 N1 122.39(14)
C4 C5 C6 122.33(14)
C5 C6 C7 120.52(14)
C1 C6 C5 117.50(15)
C1 C6 C7 121.98(14)
C9 C8 C10 118.77(14)
C7 C8 C9 118.23(13)
C7 C8 C10 122.99(14)
C8 C7 C6 121.75(14)
C4 C3 C2 120.63(14)
C2 C1 C6 120.63(14)
C1 C2 C3 120.35(14)
N5 C10 C8 178.86(17)
C3 C4 C5 118.54(14)

loop_
_geom_bond_atom_site_label_1
_geom_bond_atom_site_label_2
_geom_bond_distance
N1 N2 1.3578(17)
N1 C9 1.3492(19)
N1 C5 1.3968(19)
N3 N4 1.3549(16)
N3 N2 1.2954(19)
N4 C9 1.321(2)
N5 C10 1.1385(18)
C9 C8 1.433(2)
C5 C6 1.405(2)
C5 C4 1.384(2)
C6 C7 1.427(2)
C6 C1 1.401(2)
C8 C7 1.349(2)
C8 C10 1.4335(19)
C3 C2 1.401(2)
C3 C4 1.374(2)
C1 C2 1.370(2)
